data_4122114
loop_
_publ_author_name
'Tan, Gengwen'
'Szilv\'asi, Tibor'
'Inoue, Shigeyoshi'
'Blom, Burgert'
'Driess, Matthias'

_publ_section_title
;
 An elusive hydridoaluminum(i) complex for facile C-h and C-o bond
 activation of ethers and access to its isolable hydridogallium(i)
 analogue: syntheses, structures, and theoretical studies.
;
_journal_issue 27
_journal_name_full 'Journal of the American Chemical Society'
_journal_page_first 9732
_journal_page_last 9742
_journal_paper_doi 10.1021/ja504448v
_journal_volume 136
_journal_year 2014
_chemical_formula_sum 'C43 H57 Fe Ga N4 O6'
_chemical_formula_weight 851.50
_chemical_name_systematic
; 
 ? 
;
_space_group_IT_number 14
_symmetry_cell_setting monoclinic
_symmetry_space_group_name_Hall '-P 2ybc'
_symmetry_space_group_name_H-M 'P 1 21/c 1'
_atom_sites_solution_hydrogens geom
_atom_sites_solution_primary direct
_atom_sites_solution_secondary difmap
_audit_creation_method
;
CrysAlisPro, Agilent Technologies,
Version 1.171.36.28 (release 01-02-2013 CrysAlis171 .NET)
(compiled Feb  1 2013,16:14:44)
;
_cell_angle_alpha 90.00
_cell_angle_beta 106.429(2)
_cell_angle_gamma 90.00
_cell_formula_units_Z 4
_cell_length_a 18.2078(4)
_cell_length_b 15.6120(3)
_cell_length_c 15.6949(4)
_cell_measurement_reflns_used 7246
_cell_measurement_temperature 150(2)
_cell_measurement_theta_max 73.7860
_cell_measurement_theta_min 3.7910
_cell_volume 4279.28(17)
_computing_cell_refinement
;
CrysAlisPro, Agilent Technologies,
Version 1.171.36.28 (release 01-02-2013 CrysAlis171 .NET)
(compiled Feb  1 2013,16:14:44)
;
_computing_data_collection
;
CrysAlisPro, Agilent Technologies,
Version 1.171.36.28 (release 01-02-2013 CrysAlis171 .NET)
(compiled Feb  1 2013,16:14:44)
;
_computing_data_reduction
;
CrysAlisPro, Agilent Technologies,
Version 1.171.36.28 (release 01-02-2013 CrysAlis171 .NET)
(compiled Feb  1 2013,16:14:44)
;
_computing_publication_material 'Bruker SHELXTL'
_computing_structure_refinement 'SHELXL-97 (Sheldrick, 1997)'
_computing_structure_solution 'SHELXS-97 (Sheldrick, 1990)'
_diffrn_ambient_temperature 150(2)
_diffrn_detector_area_resol_mean 5.2717
_diffrn_measured_fraction_theta_full 0.997
_diffrn_measured_fraction_theta_max 0.997
_diffrn_measurement_device_type 'SuperNova, Single source at offset, Atlas'
_diffrn_measurement_method \w
_diffrn_radiation_monochromator mirror
_diffrn_radiation_source 'SuperNova (Cu) X-ray Source'
_diffrn_radiation_type CuK\a
_diffrn_radiation_wavelength 1.54178
_diffrn_reflns_av_R_equivalents 0.0872
_diffrn_reflns_av_sigmaI/netI 0.1013
_diffrn_reflns_limit_h_max 21
_diffrn_reflns_limit_h_min -21
_diffrn_reflns_limit_k_max 18
_diffrn_reflns_limit_k_min -17
_diffrn_reflns_limit_l_max 18
_diffrn_reflns_limit_l_min -15
_diffrn_reflns_number 16787
_diffrn_reflns_theta_full 67.50
_diffrn_reflns_theta_max 67.50
_diffrn_reflns_theta_min 3.80
_diffrn_standards_number 18070
_exptl_absorpt_coefficient_mu 3.889
_exptl_absorpt_correction_T_max 0.8600
_exptl_absorpt_correction_T_min 0.2683
_exptl_absorpt_correction_type multi-scan
_exptl_absorpt_process_details
;
CrysAlisPro, Agilent Technologies,
Version 1.171.36.28 (release 01-02-2013 CrysAlis171 .NET)
(compiled Feb  1 2013,16:14:44)
Empirical absorption correction using spherical harmonics,
implemented in SCALE3 ABSPACK scaling algorithm.
;
_exptl_crystal_colour colorless
_exptl_crystal_density_diffrn 1.322
_exptl_crystal_density_method 'not measured'
_exptl_crystal_description needle
_exptl_crystal_F_000 1792
_exptl_crystal_size_max 0.46
_exptl_crystal_size_mid 0.08
_exptl_crystal_size_min 0.04
_refine_diff_density_max 1.211
_refine_diff_density_min -1.302
_refine_diff_density_rms 0.127
_refine_ls_extinction_method none
_refine_ls_goodness_of_fit_ref 1.060
_refine_ls_hydrogen_treatment mixed
_refine_ls_matrix_type full
_refine_ls_number_parameters 572
_refine_ls_number_reflns 7704
_refine_ls_number_restraints 235
_refine_ls_restrained_S_all 1.046
_refine_ls_R_factor_all 0.1146
_refine_ls_R_factor_gt 0.0762
_refine_ls_shift/su_max 0.000
_refine_ls_shift/su_mean 0.000
_refine_ls_structure_factor_coef Fsqd
_refine_ls_weighting_details 'calc w=1/[\s^2^(Fo^2^)+(0.0982P)^2^+15.1582P] where P=(Fo^2^+2Fc^2^)/3'
_refine_ls_weighting_scheme calc
_refine_ls_wR_factor_gt 0.1944
_refine_ls_wR_factor_ref 0.2299
_reflns_number_gt 5286
_reflns_number_total 7704
_reflns_threshold_expression >2sigma(I)
_cod_data_source_file ja504448v_si_002.cif
_cod_data_source_block compound9
_cod_depositor_comments
;
The following automatic conversions were performed:

'_symmetry_cell_setting' value 'Monoclinic' changed to 'monoclinic'
according to
/usr/data/users/saulius/crontab/automatic-downloads/rss-feeds/ACS/lib/dictionaries/cif_core.dic
dictionary named 'cif_core.dic' version 2.4.2 from 2011-04-26.

Automatic conversion script
Id: cif_fix_values 2281 2013-09-26 08:29:07Z andrius 

 Adding full bibliography for 4122109--4122114.cif.
;
_cod_original_sg_symbol_H-M P2(1)/c
_cod_database_code 4122114

loop_
_symmetry_equiv_pos_as_xyz
'x, y, z'
'-x, y+1/2, -z+1/2'
'-x, -y, -z'
'x, -y-1/2, z-1/2'

loop_
_atom_site_label
_atom_site_type_symbol
_atom_site_fract_x
_atom_site_fract_y
_atom_site_fract_z
_atom_site_U_iso_or_equiv
_atom_site_adp_type
_atom_site_occupancy
_atom_site_symmetry_multiplicity
_atom_site_calc_flag
_atom_site_refinement_flags
_atom_site_disorder_assembly
_atom_site_disorder_group
Ga1 Ga 0.27003(4) 0.18886(5) 0.00756(5) 0.0228(2) Uani 1 1 d . . .
H3 H 0.261(3) 0.262(4) 0.096(4) 0.027 Uiso 1 1 d . . .
Fe1 Fe 0.26683(5) 0.03693(6) 0.02994(6) 0.0246(3) Uani 1 1 d . . .
O2 O 0.1323(3) 0.0707(3) 0.0910(3) 0.0389(11) Uani 1 1 d . . .
O3 O 0.2610(4) -0.1489(3) 0.0504(4) 0.0599(16) Uani 1 1 d . . .
O4 O 0.3956(3) 0.0731(4) 0.1850(3) 0.0447(13) Uani 1 1 d . . .
O5 O 0.2614(3) 0.0442(4) -0.1586(4) 0.0524(14) Uani 1 1 d . . .
N1 N 0.1163(3) 0.2574(3) -0.1227(3) 0.0218(10) Uani 1 1 d . . .
N2 N 0.2103(3) 0.2666(3) -0.1783(3) 0.0254(11) Uani 1 1 d . . .
N3 N 0.3471(3) 0.2737(3) -0.1210(3) 0.0274(11) Uani 1 1 d . . .
N4 N 0.4255(2) 0.2783(3) 0.0085(3) 0.0186(9) Uani 1 1 d . . .
C1 C 0.0882(3) 0.2953(4) -0.2053(4) 0.0294(14) Uani 1 1 d . . .
H1A H 0.0370 0.3131 -0.2323 0.035 Uiso 1 1 calc R . .
C2 C 0.1473(3) 0.3018(4) -0.2398(4) 0.0294(14) Uani 1 1 d . . .
H2 H 0.1463 0.3260 -0.2957 0.035 Uiso 1 1 calc R . .
C3 C 0.1914(3) 0.2381(4) -0.1053(3) 0.0200(11) Uani 1 1 d . . .
C4 C 0.2827(3) 0.2488(4) -0.1956(4) 0.0301(14) Uani 1 1 d . . .
H4A H 0.2853 0.2803 -0.2494 0.036 Uiso 1 1 calc R . .
H4B H 0.2861 0.1868 -0.2072 0.036 Uiso 1 1 calc R . .
C5 C 0.4078(3) 0.3231(4) -0.1281(4) 0.0294(14) Uani 1 1 d . . .
H5 H 0.4136 0.3495 -0.1804 0.035 Uiso 1 1 calc R . .
C6 C 0.4570(3) 0.3265(4) -0.0464(4) 0.0302(14) Uani 1 1 d . . .
H6 H 0.5044 0.3563 -0.0295 0.036 Uiso 1 1 calc R . .
C7 C 0.3573(3) 0.2461(4) -0.0353(4) 0.0221(12) Uani 1 1 d . . .
C8 C 0.4645(3) 0.2707(4) 0.1031(4) 0.0236(12) Uani 1 1 d . . .
C9 C 0.4547(3) 0.3380(4) 0.1569(4) 0.0279(13) Uani 1 1 d . . .
C10 C 0.4980(4) 0.3335(5) 0.2474(5) 0.0375(15) Uani 1 1 d . . .
H10 H 0.4928 0.3773 0.2873 0.045 Uiso 1 1 calc R . .
C11 C 0.5472(4) 0.2669(5) 0.2779(4) 0.0363(16) Uani 1 1 d . . .
H11 H 0.5772 0.2663 0.3382 0.044 Uiso 1 1 calc R . .
C12 C 0.5542(4) 0.2005(5) 0.2224(4) 0.0332(15) Uani 1 1 d . . .
H12 H 0.5874 0.1538 0.2456 0.040 Uiso 1 1 calc R . .
C13 C 0.5124(3) 0.2013(4) 0.1320(4) 0.0280(13) Uani 1 1 d . . .
C14 C 0.5217(4) 0.1300(4) 0.0692(4) 0.0316(14) Uani 1 1 d . . .
H14 H 0.4706 0.1199 0.0256 0.038 Uiso 1 1 calc R . .
C15 C 0.5492(4) 0.0455(5) 0.1148(5) 0.0396(16) Uani 1 1 d . . .
H15A H 0.5495 0.0019 0.0700 0.059 Uiso 1 1 calc R . .
H15B H 0.5148 0.0275 0.1495 0.059 Uiso 1 1 calc R . .
H15C H 0.6011 0.0525 0.1545 0.059 Uiso 1 1 calc R . .
C16 C 0.5767(5) 0.1576(5) 0.0169(5) 0.052(2) Uani 1 1 d . . .
H16A H 0.5578 0.2102 -0.0161 0.078 Uiso 1 1 calc R . .
H16B H 0.5803 0.1122 -0.0249 0.078 Uiso 1 1 calc R . .
H16C H 0.6275 0.1681 0.0580 0.078 Uiso 1 1 calc R . .
C17 C 0.4048(4) 0.4153(4) 0.1237(4) 0.0306(14) Uani 1 1 d . . .
H17 H 0.3763 0.4041 0.0602 0.037 Uiso 1 1 calc R . .
C18 C 0.4548(4) 0.4945(4) 0.1251(6) 0.0424(17) Uani 1 1 d . . .
H18A H 0.4221 0.5438 0.1011 0.064 Uiso 1 1 calc R . .
H18B H 0.4896 0.4838 0.0886 0.064 Uiso 1 1 calc R . .
H18C H 0.4848 0.5067 0.1863 0.064 Uiso 1 1 calc R . .
C19 C 0.3463(4) 0.4304(5) 0.1727(5) 0.0390(16) Uani 1 1 d . . .
H19A H 0.3721 0.4370 0.2363 0.059 Uiso 1 1 calc R . .
H19B H 0.3112 0.3815 0.1638 0.059 Uiso 1 1 calc R . .
H19C H 0.3174 0.4825 0.1502 0.059 Uiso 1 1 calc R . .
C20 C 0.0671(3) 0.2334(4) -0.0679(4) 0.0268(13) Uani 1 1 d . . .
C21 C 0.0655(3) 0.2876(4) 0.0042(5) 0.0307(14) Uani 1 1 d . . .
C22 C 0.0151(3) 0.2633(4) 0.0518(4) 0.0323(14) Uani 1 1 d . . .
H22 H 0.0123 0.2966 0.1014 0.039 Uiso 1 1 calc R . .
C23 C -0.0310(4) 0.1921(5) 0.0289(5) 0.0375(16) Uani 1 1 d . . .
H23 H -0.0656 0.1782 0.0622 0.045 Uiso 1 1 calc R . .
C24 C -0.0280(4) 0.1407(5) -0.0417(5) 0.0362(16) Uani 1 1 d . . .
H24 H -0.0601 0.0917 -0.0562 0.043 Uiso 1 1 calc R . .
C25 C 0.0222(3) 0.1607(4) -0.0918(4) 0.0269(13) Uani 1 1 d . . .
C26 C 0.0244(3) 0.1029(4) -0.1711(4) 0.0310(14) Uani 1 1 d . . .
H26 H 0.0675 0.1227 -0.1940 0.037 Uiso 1 1 calc R . .
C27 C -0.0502(4) 0.1137(6) -0.2455(5) 0.050(2) Uani 1 1 d . . .
H27A H -0.0489 0.0774 -0.2960 0.076 Uiso 1 1 calc R . .
H27B H -0.0560 0.1738 -0.2645 0.076 Uiso 1 1 calc R . .
H27C H -0.0936 0.0970 -0.2237 0.076 Uiso 1 1 calc R . .
C28 C 0.0380(4) 0.0101(5) -0.1448(5) 0.0374(16) Uani 1 1 d . . .
H28A H -0.0045 -0.0112 -0.1241 0.056 Uiso 1 1 calc R . .
H28B H 0.0860 0.0048 -0.0971 0.056 Uiso 1 1 calc R . .
H28C H 0.0415 -0.0235 -0.1963 0.056 Uiso 1 1 calc R . .
C29 C 0.1136(4) 0.3684(4) 0.0235(5) 0.0344(15) Uani 1 1 d . . .
H29 H 0.1643 0.3551 0.0136 0.041 Uiso 1 1 calc R . .
C30 C 0.0762(5) 0.4396(5) -0.0413(6) 0.053(2) Uani 1 1 d . . .
H30A H 0.0801 0.4257 -0.1008 0.079 Uiso 1 1 calc R . .
H30B H 0.1025 0.4940 -0.0215 0.079 Uiso 1 1 calc R . .
H30C H 0.0222 0.4448 -0.0431 0.079 Uiso 1 1 calc R . .
C31 C 0.1284(4) 0.3987(5) 0.1198(5) 0.0425(17) Uani 1 1 d . . .
H31A H 0.0804 0.4191 0.1292 0.064 Uiso 1 1 calc R . .
H31B H 0.1658 0.4454 0.1315 0.064 Uiso 1 1 calc R . .
H31C H 0.1483 0.3509 0.1602 0.064 Uiso 1 1 calc R . .
O1 O 0.1025(3) 0.6681(4) 0.2454(4) 0.0623(17) Uani 1 1 d U B .
C32 C 0.1195(5) 0.6547(8) 0.1646(7) 0.082(3) Uani 1 1 d U . .
H32A H 0.0942 0.6993 0.1214 0.098 Uiso 1 1 calc R A 1
H32B H 0.0994 0.5982 0.1399 0.098 Uiso 1 1 calc R A 1
C33 C 0.1960(15) 0.6986(17) 0.1785(19) 0.068(5) Uani 0.50 1 d PU B 2
H33A H 0.1911 0.7617 0.1787 0.082 Uiso 0.50 1 calc PR B 2
H33B H 0.2216 0.6812 0.1334 0.082 Uiso 0.50 1 calc PR B 2
C34 C 0.2379(14) 0.6633(14) 0.272(2) 0.059(5) Uani 0.50 1 d PU B 2
H34A H 0.2539 0.6029 0.2698 0.071 Uiso 0.50 1 calc PR B 2
H34B H 0.2826 0.6988 0.3026 0.071 Uiso 0.50 1 calc PR B 2
C33A C 0.2034(16) 0.6576(17) 0.177(2) 0.073(6) Uani 0.50 1 d PU B 1
H33C H 0.2255 0.5995 0.1793 0.088 Uiso 0.50 1 calc PR B 1
H33D H 0.2165 0.6917 0.1306 0.088 Uiso 0.50 1 calc PR B 1
C34A C 0.2283(15) 0.7004(19) 0.265(2) 0.078(6) Uani 0.50 1 d PU B 1
H34C H 0.2278 0.7634 0.2578 0.094 Uiso 0.50 1 calc PR B 1
H34D H 0.2806 0.6821 0.2980 0.094 Uiso 0.50 1 calc PR B 1
C35 C 0.1712(5) 0.6729(8) 0.3126(7) 0.070(3) Uani 1 1 d U . .
H35A H 0.1851 0.6164 0.3415 0.084 Uiso 1 1 calc R B 1
H35B H 0.1679 0.7154 0.3581 0.084 Uiso 1 1 calc R B 1
C36 C 0.1849(3) 0.0595(4) 0.0631(4) 0.0285(14) Uani 1 1 d . . .
C37 C 0.2638(4) -0.0771(5) 0.0429(5) 0.0383(16) Uani 1 1 d . . .
C38 C 0.3464(4) 0.0592(4) 0.1218(6) 0.0405(17) Uani 1 1 d . . .
C39 C 0.2632(4) 0.0404(4) -0.0811(5) 0.0354(15) Uani 1 1 d . . .
O6 O 0.6298(11) 0.387(2) 0.072(2) 0.098(4) Uani 0.552(17) 1 d PU C 2
C41 C 0.6674(17) 0.425(3) 0.150(3) 0.101(4) Uani 0.552(17) 1 d PU C 2
H41A H 0.6832 0.3790 0.1949 0.122 Uiso 0.552(17) 1 calc PR C 2
H41B H 0.6293 0.4604 0.1684 0.122 Uiso 0.552(17) 1 calc PR C 2
C42 C 0.7308(14) 0.476(2) 0.157(2) 0.103(4) Uani 0.552(17) 1 d PU C 2
H42A H 0.7701 0.4691 0.2153 0.124 Uiso 0.552(17) 1 calc PR C 2
H42B H 0.7173 0.5374 0.1468 0.124 Uiso 0.552(17) 1 calc PR C 2
C43 C 0.7560(13) 0.433(2) 0.0771(19) 0.098(4) Uani 0.552(17) 1 d PU C 2
H43A H 0.7569 0.4764 0.0311 0.118 Uiso 0.552(17) 1 calc PR C 2
H43B H 0.8072 0.4066 0.0986 0.118 Uiso 0.552(17) 1 calc PR C 2
C44 C 0.6950(11) 0.367(2) 0.0414(17) 0.095(4) Uani 0.552(17) 1 d PU C 2
H44A H 0.6803 0.3667 -0.0244 0.114 Uiso 0.552(17) 1 calc PR C 2
H44B H 0.7148 0.3092 0.0626 0.114 Uiso 0.552(17) 1 calc PR C 2
O6A O 0.6481(16) 0.398(3) 0.067(3) 0.100(4) Uani 0.448(17) 1 d PU C 1
C41A C 0.652(2) 0.412(4) 0.164(3) 0.098(4) Uani 0.448(17) 1 d PU C 1
H41C H 0.6075 0.4451 0.1701 0.118 Uiso 0.448(17) 1 calc PR C 1
H41D H 0.6545 0.3567 0.1955 0.118 Uiso 0.448(17) 1 calc PR C 1
C42A C 0.7232(16) 0.460(3) 0.198(2) 0.099(4) Uani 0.448(17) 1 d PU C 1
H42C H 0.7628 0.4246 0.2390 0.119 Uiso 0.448(17) 1 calc PR C 1
H42D H 0.7142 0.5118 0.2312 0.119 Uiso 0.448(17) 1 calc PR C 1
C43A C 0.7494(16) 0.488(3) 0.113(2) 0.096(4) Uani 0.448(17) 1 d PU C 1
H43C H 0.7261 0.5426 0.0873 0.115 Uiso 0.448(17) 1 calc PR C 1
H43D H 0.8058 0.4916 0.1264 0.115 Uiso 0.448(17) 1 calc PR C 1
C44A C 0.7196(17) 0.417(3) 0.055(2) 0.098(4) Uani 0.448(17) 1 d PU C 1
H44C H 0.7140 0.4327 -0.0076 0.118 Uiso 0.448(17) 1 calc PR C 1
H44D H 0.7540 0.3668 0.0706 0.118 Uiso 0.448(17) 1 calc PR C 1

loop_
_atom_site_aniso_label
_atom_site_aniso_U_11
_atom_site_aniso_U_22
_atom_site_aniso_U_33
_atom_site_aniso_U_23
_atom_site_aniso_U_13
_atom_site_aniso_U_12
Ga1 0.0204(4) 0.0215(4) 0.0226(4) 0.0016(3) -0.0001(3) -0.0005(3)
Fe1 0.0221(5) 0.0201(5) 0.0279(6) 0.0006(4) 0.0009(4) 0.0005(4)
O2 0.034(2) 0.044(3) 0.038(3) -0.004(2) 0.009(2) -0.001(2)
O3 0.073(4) 0.022(3) 0.086(5) 0.005(3) 0.026(3) -0.003(3)
O4 0.031(2) 0.054(3) 0.041(3) -0.003(2) -0.002(2) -0.005(2)
O5 0.076(4) 0.045(3) 0.039(3) -0.002(3) 0.020(3) 0.006(3)
N1 0.020(2) 0.019(2) 0.023(3) 0.0046(19) -0.0010(18) -0.0017(19)
N2 0.025(2) 0.027(3) 0.018(3) 0.001(2) -0.0046(19) 0.001(2)
N3 0.022(2) 0.032(3) 0.026(3) 0.005(2) 0.003(2) -0.002(2)
N4 0.023(2) 0.020(2) 0.013(2) 0.0035(18) 0.0054(18) -0.0028(19)
C1 0.026(3) 0.028(3) 0.024(3) 0.005(3) -0.008(2) 0.001(2)
C2 0.028(3) 0.029(3) 0.024(3) 0.004(3) -0.003(2) 0.000(3)
C3 0.030(3) 0.017(3) 0.008(3) 0.001(2) -0.002(2) 0.001(2)
C4 0.024(3) 0.036(4) 0.030(4) 0.001(3) 0.007(3) -0.005(3)
C5 0.025(3) 0.033(3) 0.031(4) 0.007(3) 0.009(2) -0.001(3)
C6 0.022(3) 0.028(3) 0.037(4) 0.007(3) 0.003(2) -0.001(2)
C7 0.017(2) 0.027(3) 0.022(3) -0.004(2) 0.005(2) 0.003(2)
C8 0.024(3) 0.026(3) 0.019(3) 0.000(2) 0.003(2) -0.009(2)
C9 0.032(3) 0.026(3) 0.022(3) -0.002(3) 0.001(2) -0.007(3)
C10 0.045(4) 0.031(4) 0.036(4) -0.004(3) 0.010(3) -0.009(3)
C11 0.034(3) 0.049(4) 0.017(3) 0.002(3) -0.006(3) -0.008(3)
C12 0.030(3) 0.037(4) 0.026(4) 0.007(3) -0.003(3) -0.005(3)
C13 0.027(3) 0.028(3) 0.026(3) 0.003(3) 0.002(2) -0.006(3)
C14 0.031(3) 0.030(3) 0.030(4) 0.000(3) 0.001(3) 0.008(3)
C15 0.042(4) 0.032(4) 0.040(4) 0.000(3) 0.005(3) 0.009(3)
C16 0.067(5) 0.046(5) 0.048(5) 0.012(4) 0.026(4) 0.026(4)
C17 0.039(3) 0.025(3) 0.027(4) -0.005(3) 0.008(3) -0.005(3)
C18 0.046(4) 0.025(3) 0.059(5) 0.004(3) 0.019(4) 0.001(3)
C19 0.043(4) 0.032(4) 0.043(4) -0.006(3) 0.015(3) -0.002(3)
C20 0.023(3) 0.023(3) 0.029(3) 0.002(3) -0.001(2) 0.007(2)
C21 0.024(3) 0.022(3) 0.039(4) -0.004(3) -0.002(3) 0.007(2)
C22 0.030(3) 0.031(4) 0.033(4) 0.002(3) 0.004(3) 0.001(3)
C23 0.033(3) 0.035(4) 0.048(4) -0.001(3) 0.017(3) -0.002(3)
C24 0.028(3) 0.037(4) 0.042(4) -0.002(3) 0.006(3) -0.006(3)
C25 0.025(3) 0.025(3) 0.027(3) -0.003(3) 0.001(2) 0.001(2)
C26 0.027(3) 0.031(4) 0.031(4) -0.006(3) 0.001(3) -0.006(3)
C27 0.044(4) 0.048(5) 0.046(5) -0.010(4) -0.009(3) 0.002(4)
C28 0.035(3) 0.034(4) 0.036(4) -0.005(3) -0.001(3) 0.002(3)
C29 0.033(3) 0.024(3) 0.044(4) -0.006(3) 0.007(3) -0.005(3)
C30 0.070(5) 0.025(4) 0.058(5) -0.003(3) 0.011(4) 0.006(4)
C31 0.045(4) 0.032(4) 0.047(5) -0.014(3) 0.007(3) -0.002(3)
O1 0.031(2) 0.070(4) 0.079(4) 0.029(3) 0.004(2) 0.006(3)
C32 0.056(5) 0.086(8) 0.082(6) -0.018(6) -0.014(4) 0.018(5)
C33 0.061(9) 0.077(14) 0.072(10) 0.029(13) 0.028(7) 0.023(10)
C34 0.030(6) 0.050(11) 0.090(11) 0.040(11) 0.005(6) 0.007(8)
C33A 0.064(8) 0.074(14) 0.085(10) -0.002(13) 0.028(8) 0.018(13)
C34A 0.040(9) 0.104(17) 0.085(12) -0.001(14) 0.010(8) -0.013(13)
C35 0.040(4) 0.097(8) 0.069(5) 0.022(5) 0.008(4) 0.008(5)
C36 0.029(3) 0.020(3) 0.031(4) -0.006(3) -0.001(3) -0.005(2)
C37 0.036(4) 0.034(4) 0.047(5) 0.002(3) 0.015(3) -0.001(3)
C38 0.027(3) 0.022(3) 0.068(5) 0.001(3) 0.005(3) -0.003(3)
C39 0.040(4) 0.024(3) 0.037(4) -0.004(3) 0.003(3) 0.002(3)
O6 0.048(7) 0.144(10) 0.100(7) 0.003(6) 0.019(6) -0.018(7)
C41 0.056(7) 0.144(10) 0.102(7) 0.002(7) 0.018(6) -0.016(7)
C42 0.058(7) 0.142(10) 0.105(8) 0.004(7) 0.016(7) -0.017(7)
C43 0.047(6) 0.139(10) 0.103(8) 0.006(7) 0.014(6) -0.019(7)
C44 0.044(7) 0.138(10) 0.099(7) 0.008(7) 0.014(6) -0.017(7)
O6A 0.056(7) 0.144(10) 0.098(7) 0.005(6) 0.019(6) -0.018(7)
C41A 0.052(7) 0.143(10) 0.099(7) 0.005(7) 0.021(6) -0.018(7)
C42A 0.056(7) 0.145(10) 0.098(7) 0.004(7) 0.024(6) -0.016(7)
C43A 0.051(7) 0.142(10) 0.096(8) 0.004(7) 0.024(6) -0.014(7)
C44A 0.054(7) 0.142(10) 0.097(7) 0.006(7) 0.019(6) -0.014(7)

loop_
_atom_type_symbol
_atom_type_description
_atom_type_scat_dispersion_real
_atom_type_scat_dispersion_imag
_atom_type_scat_source
C C 0.0181 0.0091 'International Tables Vol C Tables 4.2.6.8 and 6.1.1.4'
H H 0.0000 0.0000 'International Tables Vol C Tables 4.2.6.8 and 6.1.1.4'
N N 0.0311 0.0180 'International Tables Vol C Tables 4.2.6.8 and 6.1.1.4'
O O 0.0492 0.0322 'International Tables Vol C Tables 4.2.6.8 and 6.1.1.4'
Fe Fe -1.1336 3.1974 'International Tables Vol C Tables 4.2.6.8 and 6.1.1.4'
Ga Ga -1.2846 0.7763 'International Tables Vol C Tables 4.2.6.8 and 6.1.1.4'

loop_
_geom_angle_atom_site_label_1
_geom_angle_atom_site_label_2
_geom_angle_atom_site_label_3
_geom_angle
C3 Ga1 C7 88.3(2)
C3 Ga1 Fe1 116.72(16)
C7 Ga1 Fe1 121.41(16)
C3 Ga1 H3 103(2)
C7 Ga1 H3 103(2)
Fe1 Ga1 H3 119(2)
C39 Fe1 C36 120.1(3)
C39 Fe1 C38 127.3(3)
C36 Fe1 C38 106.8(3)
C39 Fe1 C37 98.7(3)
C36 Fe1 C37 96.3(3)
C38 Fe1 C37 98.5(3)
C39 Fe1 Ga1 79.5(2)
C36 Fe1 Ga1 84.4(2)
C38 Fe1 Ga1 82.9(2)
C37 Fe1 Ga1 178.2(2)
C3 N1 C1 111.7(5)
C3 N1 C20 125.5(5)
C1 N1 C20 122.5(5)
C3 N2 C2 111.1(5)
C3 N2 C4 123.8(5)
C2 N2 C4 124.3(5)
C7 N3 C5 111.4(5)
C7 N3 C4 124.0(5)
C5 N3 C4 124.5(5)
C7 N4 C6 111.9(5)
C7 N4 C8 127.4(5)
C6 N4 C8 120.7(5)
C2 C1 N1 106.5(5)
C2 C1 H1A 126.7
N1 C1 H1A 126.7
C1 C2 N2 106.8(5)
C1 C2 H2 126.6
N2 C2 H2 126.6
N1 C3 N2 103.9(4)
N1 C3 Ga1 131.8(4)
N2 C3 Ga1 124.1(4)
N2 C4 N3 111.5(5)
N2 C4 H4A 109.3
N3 C4 H4A 109.3
N2 C4 H4B 109.3
N3 C4 H4B 109.3
H4A C4 H4B 108.0
C6 C5 N3 106.2(5)
C6 C5 H5 126.9
N3 C5 H5 126.9
C5 C6 N4 106.9(5)
C5 C6 H6 126.5
N4 C6 H6 126.5
N4 C7 N3 103.6(5)
N4 C7 Ga1 132.5(4)
N3 C7 Ga1 122.9(4)
C13 C8 C9 124.7(6)
C13 C8 N4 118.5(5)
C9 C8 N4 116.6(5)
C8 C9 C10 116.1(6)
C8 C9 C17 124.1(6)
C10 C9 C17 119.7(6)
C11 C10 C9 120.8(7)
C11 C10 H10 119.6
C9 C10 H10 119.6
C10 C11 C12 121.2(6)
C10 C11 H11 119.4
C12 C11 H11 119.4
C11 C12 C13 120.6(6)
C11 C12 H12 119.7
C13 C12 H12 119.7
C8 C13 C12 116.6(6)
C8 C13 C14 122.2(5)
C12 C13 C14 121.2(6)
C15 C14 C16 108.7(6)
C15 C14 C13 114.2(6)
C16 C14 C13 110.6(6)
C15 C14 H14 107.7
C16 C14 H14 107.7
C13 C14 H14 107.7
C14 C15 H15A 109.5
C14 C15 H15B 109.5
H15A C15 H15B 109.5
C14 C15 H15C 109.5
H15A C15 H15C 109.5
H15B C15 H15C 109.5
C14 C16 H16A 109.5
C14 C16 H16B 109.5
H16A C16 H16B 109.5
C14 C16 H16C 109.5
H16A C16 H16C 109.5
H16B C16 H16C 109.5
C19 C17 C9 113.1(6)
C19 C17 C18 111.9(6)
C9 C17 C18 110.0(5)
C19 C17 H17 107.2
C9 C17 H17 107.2
C18 C17 H17 107.2
C17 C18 H18A 109.5
C17 C18 H18B 109.5
H18A C18 H18B 109.5
C17 C18 H18C 109.5
H18A C18 H18C 109.5
H18B C18 H18C 109.5
C17 C19 H19A 109.5
C17 C19 H19B 109.5
H19A C19 H19B 109.5
C17 C19 H19C 109.5
H19A C19 H19C 109.5
H19B C19 H19C 109.5
C25 C20 C21 124.0(6)
C25 C20 N1 117.7(6)
C21 C20 N1 118.2(6)
C22 C21 C20 115.5(6)
C22 C21 C29 123.5(6)
C20 C21 C29 120.9(6)
C23 C22 C21 121.8(7)
C23 C22 H22 119.1
C21 C22 H22 119.1
C22 C23 C24 121.2(6)
C22 C23 H23 119.4
C24 C23 H23 119.4
C23 C24 C25 120.0(6)
C23 C24 H24 120.0
C25 C24 H24 120.0
C20 C25 C24 117.4(6)
C20 C25 C26 123.2(6)
C24 C25 C26 119.4(6)
C28 C26 C27 110.9(6)
C28 C26 C25 112.3(6)
C27 C26 C25 109.2(6)
C28 C26 H26 108.1
C27 C26 H26 108.1
C25 C26 H26 108.1
C26 C27 H27A 109.5
C26 C27 H27B 109.5
H27A C27 H27B 109.5
C26 C27 H27C 109.5
H27A C27 H27C 109.5
H27B C27 H27C 109.5
C26 C28 H28A 109.5
C26 C28 H28B 109.5
H28A C28 H28B 109.5
C26 C28 H28C 109.5
H28A C28 H28C 109.5
H28B C28 H28C 109.5
C21 C29 C30 110.4(6)
C21 C29 C31 112.5(6)
C30 C29 C31 110.6(6)
C21 C29 H29 107.7
C30 C29 H29 107.7
C31 C29 H29 107.7
C29 C30 H30A 109.5
C29 C30 H30B 109.5
H30A C30 H30B 109.5
C29 C30 H30C 109.5
H30A C30 H30C 109.5
H30B C30 H30C 109.5
C29 C31 H31A 109.5
C29 C31 H31B 109.5
H31A C31 H31B 109.5
C29 C31 H31C 109.5
H31A C31 H31C 109.5
H31B C31 H31C 109.5
C35 O1 C32 108.1(7)
O1 C32 C33A 110.8(14)
O1 C32 C33 103.4(13)
C33A C32 C33 25.3(11)
O1 C32 H32A 109.5
C33A C32 H32A 109.5
C33 C32 H32A 90.7
O1 C32 H32B 109.5
C33A C32 H32B 109.5
C33 C32 H32B 133.2
H32A C32 H32B 108.1
C32 C33 C34 99.4(19)
C32 C33 H33A 111.9
C34 C33 H33A 111.9
C32 C33 H33B 111.9
C34 C33 H33B 111.9
H33A C33 H33B 109.6
C35 C34 C33 97.0(16)
C35 C34 H34A 112.4
C33 C34 H34A 112.4
C35 C34 H34B 112.4
C33 C34 H34B 112.4
H34A C34 H34B 109.9
C34A C33A C32 100(2)
C34A C33A H33C 111.8
C32 C33A H33C 111.8
C34A C33A H33D 111.8
C32 C33A H33D 111.8
H33C C33A H33D 109.5
C33A C34A C35 105(2)
C33A C34A H34C 110.7
C35 C34A H34C 110.7
C33A C34A H34D 110.7
C35 C34A H34D 110.7
H34C C34A H34D 108.8
O1 C35 C34A 103.8(13)
O1 C35 C34 109.1(13)
C34A C35 C34 23.0(12)
O1 C35 H35A 111.0
C34A C35 H35A 111.0
C34 C35 H35A 88.5
O1 C35 H35B 111.0
C34A C35 H35B 111.0
C34 C35 H35B 125.7
H35A C35 H35B 109.0
O2 C36 Fe1 174.8(6)
O3 C37 Fe1 179.1(8)
O4 C38 Fe1 175.9(7)
O5 C39 Fe1 178.8(6)
C41 O6 C44 98(2)
O6 C41 C42 122(3)
O6 C41 H41A 106.9
C42 C41 H41A 106.9
O6 C41 H41B 107.0
C42 C41 H41B 106.9
H41A C41 H41B 106.7
C41 C42 C43 96(3)
C41 C42 H42A 112.5
C43 C42 H42A 112.5
C41 C42 H42B 112.5
C43 C42 H42B 112.5
H42A C42 H42B 110.0
C44 C43 C42 104(2)
C44 C43 H43A 111.0
C42 C43 H43A 111.0
C44 C43 H43B 111.0
C42 C43 H43B 111.0
H43A C43 H43B 109.0
O6 C44 C43 108(2)
O6 C44 H44A 110.0
C43 C44 H44A 110.0
O6 C44 H44B 110.0
C43 C44 H44B 110.0
H44A C44 H44B 108.4
C44A O6A C41A 109(3)
C42A C41A O6A 103(2)
C42A C41A H41C 111.1
O6A C41A H41C 111.1
C42A C41A H41D 111.1
O6A C41A H41D 111.1
H41C C41A H41D 109.1
C41A C42A C43A 106(3)
C41A C42A H42C 110.6
C43A C42A H42C 110.6
C41A C42A H42D 110.6
C43A C42A H42D 110.6
H42C C42A H42D 108.8
C44A C43A C42A 100(3)
C44A C43A H43C 111.7
C42A C43A H43C 111.7
C44A C43A H43D 111.7
C42A C43A H43D 111.7
H43C C43A H43D 109.5
O6A C44A C43A 106(3)
O6A C44A H44C 110.6
C43A C44A H44C 110.6
O6A C44A H44D 110.6
C43A C44A H44D 110.6
H44C C44A H44D 108.7

loop_
_geom_bond_atom_site_label_1
_geom_bond_atom_site_label_2
_geom_bond_distance
Ga1 C3 2.084(5)
Ga1 C7 2.093(6)
Ga1 Fe1 2.4010(12)
Ga1 H3 1.84(6)
Fe1 C39 1.726(8)
Fe1 C36 1.750(7)
Fe1 C38 1.766(7)
Fe1 C37 1.795(8)
O2 C36 1.173(8)
O3 C37 1.128(9)
O4 C38 1.153(8)
O5 C39 1.209(9)
N1 C3 1.351(7)
N1 C1 1.384(7)
N1 C20 1.456(8)
N2 C3 1.360(7)
N2 C2 1.387(7)
N2 C4 1.446(8)
N3 C7 1.373(8)
N3 C5 1.379(8)
N3 C4 1.456(8)
N4 C7 1.337(7)
N4 C6 1.384(8)
N4 C8 1.458(7)
C1 C2 1.339(9)
C1 H1A 0.9500
C2 H2 0.9500
C4 H4A 0.9900
C4 H4B 0.9900
C5 C6 1.341(9)
C5 H5 0.9500
C6 H6 0.9500
C8 C13 1.386(9)
C8 C9 1.391(9)
C9 C10 1.418(9)
C9 C17 1.512(9)
C10 C11 1.368(10)
C10 H10 0.9500
C11 C12 1.382(10)
C11 H11 0.9500
C12 C13 1.409(8)
C12 H12 0.9500
C13 C14 1.527(9)
C14 C15 1.518(9)
C14 C16 1.525(10)
C14 H14 1.0000
C15 H15A 0.9800
C15 H15B 0.9800
C15 H15C 0.9800
C16 H16A 0.9800
C16 H16B 0.9800
C16 H16C 0.9800
C17 C19 1.499(9)
C17 C18 1.533(9)
C17 H17 1.0000
C18 H18A 0.9800
C18 H18B 0.9800
C18 H18C 0.9800
C19 H19A 0.9800
C19 H19B 0.9800
C19 H19C 0.9800
C20 C25 1.386(9)
C20 C21 1.421(9)
C21 C22 1.390(10)
C21 C29 1.517(9)
C22 C23 1.377(9)
C22 H22 0.9500
C23 C24 1.382(10)
C23 H23 0.9500
C24 C25 1.400(9)
C24 H24 0.9500
C25 C26 1.547(9)
C26 C28 1.507(10)
C26 C27 1.530(9)
C26 H26 1.0000
C27 H27A 0.9800
C27 H27B 0.9800
C27 H27C 0.9800
C28 H28A 0.9800
C28 H28B 0.9800
C28 H28C 0.9800
C29 C30 1.531(10)
C29 C31 1.533(10)
C29 H29 1.0000
C30 H30A 0.9800
C30 H30B 0.9800
C30 H30C 0.9800
C31 H31A 0.9800
C31 H31B 0.9800
C31 H31C 0.9800
O1 C35 1.391(10)
O1 C32 1.405(13)
C32 C33A 1.48(3)
C32 C33 1.51(3)
C32 H32A 0.9900
C32 H32B 0.9900
C33 C34 1.55(4)
C33 H33A 0.9900
C33 H33B 0.9900
C34 C35 1.53(3)
C34 H34A 0.9900
C34 H34B 0.9900
C33A C34A 1.48(5)
C33A H33C 0.9900
C33A H33D 0.9900
C34A C35 1.51(3)
C34A H34C 0.9900
C34A H34D 0.9900
C35 H35A 0.9900
C35 H35B 0.9900
O6 C41 1.36(6)
O6 C44 1.43(3)
C41 C42 1.38(4)
C41 H41A 0.9900
C41 H41B 0.9900
C42 C43 1.60(4)
C42 H42A 0.9900
C42 H42B 0.9900
C43 C44 1.51(3)
C43 H43A 0.9900
C43 H43B 0.9900
C44 H44A 0.9900
C44 H44B 0.9900
O6A C44A 1.40(4)
O6A C41A 1.51(7)
C41A C42A 1.46(5)
C41A H41C 0.9900
C41A H41D 0.9900
C42A C43A 1.61(4)
C42A H42C 0.9900
C42A H42D 0.9900
C43A C44A 1.43(5)
C43A H43C 0.9900
C43A H43D 0.9900
C44A H44C 0.9900
C44A H44D 0.9900
